data_7101489
loop_
_publ_author_name
'Sergey Kurbatov'
'Vladimir Minkin'
'Artem Tatarov'
'Regis Goumont'
'Francois Terrier'

_publ_section_title
;
Ring Opening and Ring Closure in an Indolizine Structure Activated
through SNAr Coupling with Superelectrophilic 4,6-Dinitrobenzofuroxan.
An Unusual Intramolecular Oxygen Transfer from a N-Oxide Functionality.
;
_journal_issue 41
_journal_name_full 'Chemical Communications'
_journal_paper_doi 10.1039/b608350a
_journal_year 2006
_chemical_formula_sum 'C20 H10 Br N5 O5'
_chemical_formula_weight 480.24
_chemical_name_systematic
;
?
;
_space_group_IT_number 88
_symmetry_cell_setting tetragonal
_symmetry_space_group_name_Hall '-I 4ad'
_symmetry_space_group_name_H-M 'I 41/a :2'
_atom_sites_solution_hydrogens geom
_atom_sites_solution_primary direct
_atom_sites_solution_secondary difmap
_audit_creation_method SHELXL-97
_cell_angle_alpha 90.00
_cell_angle_beta 90.00
_cell_angle_gamma 90.00
_cell_formula_units_Z 16
_cell_length_a 30.5756(10)
_cell_length_b 30.5756(10)
_cell_length_c 7.8321(4)
_cell_measurement_reflns_used 987
_cell_measurement_temperature 100(2)
_cell_measurement_theta_max 57.4
_cell_measurement_theta_min 5.26
_cell_volume 7322.0(5)
_computing_cell_refinement 'SAINTPlus (Bruker, 1998a)'
_computing_data_collection 'SMART (Bruker, 1998b)'
_computing_data_reduction 'SAINTPlus (Bruker, 1998a)'
_computing_molecular_graphics 'SHELXTL ver. 5.1 (Sheldrick, 1998b)'
_computing_publication_material 'SHELXTL ver. 5.1 (Sheldrick, 1998b)'
_computing_structure_refinement 'SHELXTL ver. 5.1 (Sheldrick, 1998b)'
_computing_structure_solution 'SHELXTL ver. 5.1 (Sheldrick, 1998b)'
_diffrn_ambient_temperature 100(2)
_diffrn_measured_fraction_theta_full 0.996
_diffrn_measured_fraction_theta_max 0.996
_diffrn_measurement_device_type 'Bruker SMART APEX CCD'
_diffrn_measurement_method 'phi and omega scans'
_diffrn_radiation_monochromator graphite
_diffrn_radiation_source 'fine-focus sealed tube'
_diffrn_radiation_type MoK\a
_diffrn_radiation_wavelength 0.71073
_diffrn_reflns_av_R_equivalents 0.0792
_diffrn_reflns_av_sigmaI/netI 0.0670
_diffrn_reflns_limit_h_max 41
_diffrn_reflns_limit_h_min -42
_diffrn_reflns_limit_k_max 42
_diffrn_reflns_limit_k_min -40
_diffrn_reflns_limit_l_max 10
_diffrn_reflns_limit_l_min -10
_diffrn_reflns_number 35505
_diffrn_reflns_theta_full 29.36
_diffrn_reflns_theta_max 29.36
_diffrn_reflns_theta_min 0.94
_exptl_absorpt_coefficient_mu 2.294
_exptl_absorpt_correction_T_max 0.635
_exptl_absorpt_correction_T_min 0.550
_exptl_absorpt_correction_type multi-scan
_exptl_absorpt_process_details 'SADABS (Sheldrick, 1998a)'
_exptl_crystal_colour black
_exptl_crystal_density_diffrn 1.743
_exptl_crystal_density_method 'not measured'
_exptl_crystal_description prism
_exptl_crystal_F_000 3840
_exptl_crystal_size_max 0.27
_exptl_crystal_size_mid 0.26
_exptl_crystal_size_min 0.20
_refine_diff_density_max 0.554
_refine_diff_density_min -0.640
_refine_diff_density_rms 0.073
_refine_ls_extinction_method none
_refine_ls_goodness_of_fit_ref 1.000
_refine_ls_hydrogen_treatment constr
_refine_ls_matrix_type full
_refine_ls_number_parameters 281
_refine_ls_number_reflns 5019
_refine_ls_number_restraints 0
_refine_ls_restrained_S_all 1.000
_refine_ls_R_factor_all 0.0439
_refine_ls_R_factor_gt 0.0329
_refine_ls_shift/su_max 0.002
_refine_ls_shift/su_mean 0.000
_refine_ls_structure_factor_coef Fsqd
_refine_ls_weighting_details 'calc w=1/[\s^2^(Fo^2^)+(0.0000P)^2^+0.9000P] where P=(Fo^2^+2Fc^2^)/3'
_refine_ls_weighting_scheme calc
_refine_ls_wR_factor_gt 0.0484
_refine_ls_wR_factor_ref 0.0502
_reflns_number_gt 4082
_reflns_number_total 5019
_reflns_threshold_expression I>2\s(I)
_cod_data_source_file b608350a.txt
_cod_depositor_comments
;
The following automatic conversions were performed:
'_symmetry_cell_setting' value 'Tetragonal' changed to 'tetragonal'
according to '/home/saulius/struct/CIF-dictionaries/cif_core.dic'
dictionary named 'cif_core.dic' version 2.4.1 from 2010-06-29.

Automatic conversion script
Id: cif_fix_enum 1527 2010-12-29 10:47:43Z saulius 
;
_cod_original_sg_symbol_H-M 'I 41/a'
_cod_database_code 7101489

loop_
_symmetry_equiv_pos_as_xyz
'x, y, z'
'-x+1/2, -y, z+1/2'
'-y+3/4, x+1/4, z+1/4'
'y+3/4, -x+3/4, z+3/4'
'x+1/2, y+1/2, z+1/2'
'-x+1, -y+1/2, z+1'
'-y+5/4, x+3/4, z+3/4'
'y+5/4, -x+5/4, z+5/4'
'-x, -y, -z'
'x-1/2, y, -z-1/2'
'y-3/4, -x-1/4, -z-1/4'
'-y-3/4, x-3/4, -z-3/4'
'-x+1/2, -y+1/2, -z+1/2'
'x, y+1/2, -z'
'y-1/4, -x+1/4, -z+1/4'
'-y-1/4, x-1/4, -z-1/4'

loop_
_atom_site_label
_atom_site_type_symbol
_atom_site_fract_x
_atom_site_fract_y
_atom_site_fract_z
_atom_site_U_iso_or_equiv
_atom_site_adp_type
_atom_site_occupancy
_atom_site_symmetry_multiplicity
_atom_site_calc_flag
_atom_site_refinement_flags
Br1 Br 0.327356(8) 1.004930(9) 0.00989(4) 0.02260(6) Uani 1 1 d .
C2' C 0.26397(8) 1.09898(8) 0.2977(3) 0.0192(6) Uani 1 1 d .
H2'A H 0.2368 1.1019 0.3500 0.023 Uiso 1 1 calc R
O2 O 0.35829(6) 1.27033(6) 0.3311(2) 0.0276(5) Uani 1 1 d .
N5 N 0.33975(7) 1.12138(7) 0.6487(3) 0.0195(5) Uani 1 1 d .
N2 N 0.38559(7) 1.26677(7) 0.4451(3) 0.0215(5) Uani 1 1 d .
C1' C 0.29408(8) 1.13303(8) 0.3082(3) 0.0172(6) Uani 1 1 d .
O6 O 0.36478(6) 1.09139(5) 0.7334(2) 0.0230(4) Uani 1 1 d .
O4 O 0.51251(6) 1.19790(6) 0.7253(3) 0.0326(5) Uani 1 1 d .
O5 O 0.48928(6) 1.13700(6) 0.8364(2) 0.0266(5) Uani 1 1 d .
N4 N 0.40703(7) 1.10623(7) 0.7631(3) 0.0214(5) Uani 1 1 d .
C5 C 0.29649(9) 1.27519(8) 0.6243(3) 0.0192(6) Uani 1 1 d .
H5B H 0.3241 1.2770 0.6735 0.023 Uiso 1 1 calc R
C9" C 0.40749(9) 1.14566(8) 0.6936(3) 0.0180(6) Uani 1 1 d .
C3 C 0.31001(8) 1.20267(7) 0.4869(3) 0.0163(6) Uani 1 1 d .
C9 C 0.24378(8) 1.23574(8) 0.4568(3) 0.0185(6) Uani 1 1 d .
C6" C 0.38916(9) 1.22517(8) 0.5362(3) 0.0174(6) Uani 1 1 d .
O3 O 0.41130(6) 1.29611(6) 0.4840(3) 0.0331(5) Uani 1 1 d .
C5" C 0.43081(8) 1.21659(8) 0.6071(3) 0.0185(6) Uani 1 1 d .
H5"A H 0.4522 1.2382 0.6014 0.022 Uiso 1 1 calc R
N1 N 0.28602(6) 1.24032(7) 0.5225(3) 0.0173(5) Uani 1 1 d .
C8" C 0.36595(8) 1.15448(8) 0.6202(3) 0.0163(6) Uani 1 1 d .
C7" C 0.35405(8) 1.19579(8) 0.5407(3) 0.0164(6) Uani 1 1 d .
C4" C 0.44052(9) 1.17814(8) 0.6828(3) 0.0173(6) Uani 1 1 d .
C3' C 0.27397(8) 1.06101(8) 0.2107(3) 0.0198(6) Uani 1 1 d .
H3'A H 0.2537 1.0384 0.2038 0.024 Uiso 1 1 calc R
C6' C 0.33483(8) 1.12791(8) 0.2303(3) 0.0191(6) Uani 1 1 d .
H6'A H 0.3553 1.1503 0.2368 0.023 Uiso 1 1 calc R
N3 N 0.48368(7) 1.17078(7) 0.7525(3) 0.0214(5) Uani 1 1 d .
C7 C 0.22498(9) 1.30494(9) 0.5776(4) 0.0235(6) Uani 1 1 d .
H7A H 0.2053 1.3279 0.5921 0.028 Uiso 1 1 calc R
C2 C 0.28178(8) 1.17423(8) 0.3941(3) 0.0171(6) Uani 1 1 d .
C6 C 0.26698(9) 1.30671(8) 0.6530(3) 0.0217(6) Uani 1 1 d .
H6A H 0.2742 1.3301 0.7235 0.026 Uiso 1 1 calc R
C4' C 0.31441(8) 1.05688(8) 0.1340(3) 0.0175(6) Uani 1 1 d .
C1 C 0.24191(9) 1.19492(8) 0.3750(3) 0.0193(6) Uani 1 1 d .
H1A H 0.2178 1.1837 0.3174 0.023 Uiso 1 1 calc R
C8 C 0.21368(9) 1.26919(8) 0.4836(4) 0.0223(6) Uani 1 1 d .
H8A H 0.1858 1.2671 0.4372 0.027 Uiso 1 1 calc R
C5' C 0.34510(8) 1.08982(8) 0.1435(3) 0.0199(6) Uani 1 1 d .
H5'A H 0.3723 1.0865 0.0924 0.024 Uiso 1 1 calc R

loop_
_atom_site_aniso_label
_atom_site_aniso_U_11
_atom_site_aniso_U_22
_atom_site_aniso_U_33
_atom_site_aniso_U_23
_atom_site_aniso_U_13
_atom_site_aniso_U_12
Br1 0.02478(13) 0.01961(13) 0.02341(13) -0.00407(12) 0.00070(13) -0.00011(13)
C2' 0.0163(15) 0.0233(15) 0.0181(16) 0.0008(11) -0.0011(11) 0.0012(11)
O2 0.0238(11) 0.0334(12) 0.0255(12) 0.0121(9) -0.0050(9) -0.0044(9)
N5 0.0237(13) 0.0167(12) 0.0180(13) 0.0001(10) 0.0016(10) 0.0001(10)
N2 0.0242(13) 0.0228(13) 0.0174(13) 0.0033(10) 0.0043(10) -0.0008(10)
C1' 0.0181(14) 0.0201(14) 0.0133(14) 0.0004(11) -0.0023(11) -0.0002(11)
O6 0.0249(10) 0.0181(10) 0.0261(11) 0.0021(9) 0.0024(9) -0.0022(8)
O4 0.0198(12) 0.0338(11) 0.0444(13) 0.0112(10) -0.0055(10) -0.0056(9)
O5 0.0296(12) 0.0209(10) 0.0293(11) 0.0028(9) -0.0099(9) 0.0018(9)
N4 0.0215(12) 0.0219(12) 0.0210(13) 0.0008(11) 0.0014(11) 0.0007(9)
C5 0.0216(15) 0.0176(14) 0.0184(16) 0.0023(11) 0.0004(12) -0.0034(12)
C9" 0.0242(15) 0.0153(14) 0.0146(15) -0.0040(11) 0.0030(11) 0.0033(11)
C3 0.0196(13) 0.0135(13) 0.0159(14) 0.0017(11) 0.0024(12) 0.0000(10)
C9 0.0185(13) 0.0225(15) 0.0144(13) 0.0036(10) 0.0035(11) -0.0003(12)
C6" 0.0207(15) 0.0155(13) 0.0161(15) -0.0017(11) 0.0029(12) 0.0010(11)
O3 0.0404(13) 0.0212(11) 0.0378(14) 0.0073(10) -0.0105(11) -0.0123(10)
C5" 0.0193(15) 0.0185(15) 0.0176(15) -0.0051(12) 0.0033(12) -0.0039(11)
N1 0.0193(11) 0.0160(12) 0.0168(12) 0.0027(10) 0.0037(9) -0.0018(9)
C8" 0.0178(14) 0.0181(14) 0.0130(14) -0.0044(11) 0.0050(11) 0.0006(11)
C7" 0.0202(14) 0.0169(13) 0.0120(14) -0.0033(11) 0.0045(11) 0.0003(11)
C4" 0.0155(14) 0.0216(15) 0.0147(14) -0.0010(11) 0.0007(11) 0.0003(11)
C3' 0.0166(13) 0.0199(14) 0.0230(16) 0.0040(11) -0.0061(11) -0.0052(11)
C6' 0.0229(14) 0.0154(13) 0.0189(15) -0.0012(11) -0.0003(12) -0.0051(11)
N3 0.0207(13) 0.0234(13) 0.0202(13) -0.0063(11) -0.0012(11) 0.0015(10)
C7 0.0292(16) 0.0225(15) 0.0188(15) 0.0052(12) 0.0067(13) 0.0081(13)
C2 0.0186(15) 0.0172(15) 0.0154(15) 0.0028(11) 0.0055(12) -0.0005(11)
C6 0.0309(17) 0.0155(14) 0.0187(15) -0.0014(12) 0.0071(12) -0.0035(12)
C4' 0.0242(15) 0.0169(14) 0.0114(14) -0.0007(11) 0.0002(11) 0.0037(11)
C1 0.0187(14) 0.0243(14) 0.0150(14) 0.0010(11) 0.0029(12) -0.0042(12)
C8 0.0203(14) 0.0268(15) 0.0199(15) 0.0060(13) 0.0039(12) 0.0029(11)
C5' 0.0172(14) 0.0240(15) 0.0184(15) 0.0002(12) 0.0025(11) 0.0037(12)

loop_
_atom_type_symbol
_atom_type_description
_atom_type_scat_dispersion_real
_atom_type_scat_dispersion_imag
_atom_type_scat_source
C C 0.0033 0.0016 'International Tables Vol C Tables 4.2.6.8 and 6.1.1.4'
H H 0.0000 0.0000 'International Tables Vol C Tables 4.2.6.8 and 6.1.1.4'
N N 0.0061 0.0033 'International Tables Vol C Tables 4.2.6.8 and 6.1.1.4'
O O 0.0106 0.0060 'International Tables Vol C Tables 4.2.6.8 and 6.1.1.4'
Br Br -0.2901 2.4595 'International Tables Vol C Tables 4.2.6.8 and 6.1.1.4'

loop_
_geom_angle_atom_site_label_1
_geom_angle_atom_site_label_2
_geom_angle_atom_site_label_3
_geom_angle
C3' C2' C1' 120.8(2)
C3' C2' H2'A 119.6
C1' C2' H2'A 119.6
C8" N5 O6 105.0(2)
O2 N2 O3 123.3(2)
O2 N2 C6" 118.9(2)
O3 N2 C6" 117.8(2)
C2' C1' C6' 118.7(2)
C2' C1' C2 119.8(2)
C6' C1' C2 121.5(2)
N5 O6 N4 112.53(17)
C9" N4 O6 103.8(2)
C6 C5 N1 120.0(2)
C6 C5 H5B 120.0
N1 C5 H5B 120.0
N4 C9" C4" 132.1(3)
N4 C9" C8" 109.3(2)
C4" C9" C8" 118.6(2)
N1 C3 C2 106.7(2)
N1 C3 C7" 124.0(2)
C2 C3 C7" 129.2(2)
C8 C9 N1 118.8(2)
C8 C9 C1 134.1(3)
N1 C9 C1 107.1(2)
C7" C6" C5" 124.2(2)
C7" C6" N2 120.9(2)
C5" C6" N2 114.8(2)
C4" C5" C6" 122.2(2)
C4" C5" H5"A 118.9
C6" C5" H5"A 118.9
C5 N1 C3 129.6(2)
C5 N1 C9 120.6(2)
C3 N1 C9 109.3(2)
N5 C8" C9" 109.3(2)
N5 C8" C7" 126.2(2)
C9" C8" C7" 124.2(2)
C6" C7" C3 128.4(2)
C6" C7" C8" 112.1(2)
C3 C7" C8" 119.4(2)
C5" C4" C9" 118.6(3)
C5" C4" N3 120.2(2)
C9" C4" N3 121.2(2)
C4' C3' C2' 119.3(2)
C4' C3' H3'A 120.3
C2' C3' H3'A 120.3
C5' C6' C1' 120.7(2)
C5' C6' H6'A 119.6
C1' C6' H6'A 119.6
O4 N3 O5 123.8(2)
O4 N3 C4" 119.0(2)
O5 N3 C4" 117.2(2)
C8 C7 C6 119.1(3)
C8 C7 H7A 120.4
C6 C7 H7A 120.4
C1 C2 C3 108.1(2)
C1 C2 C1' 124.4(2)
C3 C2 C1' 126.8(2)
C5 C6 C7 120.9(3)
C5 C6 H6A 119.5
C7 C6 H6A 119.5
C5' C4' C3' 121.3(2)
C5' C4' Br1 119.72(19)
C3' C4' Br1 119.0(2)
C2 C1 C9 108.8(2)
C2 C1 H1A 125.6
C9 C1 H1A 125.6
C7 C8 C9 120.2(3)
C7 C8 H8A 119.9
C9 C8 H8A 119.9
C4' C5' C6' 119.1(2)
C4' C5' H5'A 120.4
C6' C5' H5'A 120.4

loop_
_geom_bond_atom_site_label_1
_geom_bond_atom_site_label_2
_geom_bond_distance
Br1 C4' 1.904(2)
C2' C3' 1.381(3)
C2' C1' 1.392(3)
C2' H2'A 0.9300
O2 N2 1.227(3)
N5 C8" 1.310(3)
N5 O6 1.366(3)
N2 O3 1.231(3)
N2 C6" 1.463(3)
C1' C6' 1.396(3)
C1' C2 1.477(3)
O6 N4 1.389(3)
O4 N3 1.229(2)
O5 N3 1.236(2)
N4 C9" 1.323(3)
C5 C6 1.339(3)
C5 N1 1.370(3)
C5 H5B 0.9300
C9" C4" 1.419(4)
C9" C8" 1.420(3)
C3 N1 1.393(3)
C3 C2 1.424(3)
C3 C7" 1.427(3)
C9 C8 1.392(3)
C9 N1 1.397(3)
C9 C1 1.404(3)
C6" C7" 1.400(3)
C6" C5" 1.414(4)
C5" C4" 1.350(3)
C5" H5"A 0.9300
C8" C7" 1.455(4)
C4" N3 1.446(3)
C3' C4' 1.381(3)
C3' H3'A 0.9300
C6' C5' 1.384(3)
C6' H6'A 0.9300
C7 C8 1.362(4)
C7 C6 1.414(4)
C7 H7A 0.9300
C2 C1 1.382(4)
C6 H6A 0.9300
C4' C5' 1.379(3)
C1 H1A 0.9300
C8 H8A 0.9300
C5' H5'A 0.9300

loop_
_geom_torsion_atom_site_label_1
_geom_torsion_atom_site_label_2
_geom_torsion_atom_site_label_3
_geom_torsion_atom_site_label_4
_geom_torsion
C3' C2' C1' C6' -0.6(4)
C3' C2' C1' C2 176.8(2)
C8" N5 O6 N4 1.7(2)
N5 O6 N4 C9" -0.6(3)
O6 N4 C9" C4" 178.9(3)
O6 N4 C9" C8" -0.7(3)
O2 N2 C6" C7" -22.6(3)
O3 N2 C6" C7" 159.6(2)
O2 N2 C6" C5" 153.7(2)
O3 N2 C6" C5" -24.1(3)
C7" C6" C5" C4" 1.7(4)
N2 C6" C5" C4" -174.5(2)
C6 C5 N1 C3 -174.3(2)
C6 C5 N1 C9 -4.2(4)
C2 C3 N1 C5 171.8(2)
C7" C3 N1 C5 -6.9(4)
C2 C3 N1 C9 0.8(3)
C7" C3 N1 C9 -177.9(2)
C8 C9 N1 C5 5.8(3)
C1 C9 N1 C5 -173.5(2)
C8 C9 N1 C3 177.7(2)
C1 C9 N1 C3 -1.5(3)
O6 N5 C8" C9" -2.1(3)
O6 N5 C8" C7" -176.7(2)
N4 C9" C8" N5 1.9(3)
C4" C9" C8" N5 -177.8(2)
N4 C9" C8" C7" 176.6(2)
C4" C9" C8" C7" -3.1(4)
C5" C6" C7" C3 173.9(3)
N2 C6" C7" C3 -10.2(4)
C5" C6" C7" C8" -2.6(4)
N2 C6" C7" C8" 173.3(2)
N1 C3 C7" C6" -43.7(4)
C2 C3 C7" C6" 137.9(3)
N1 C3 C7" C8" 132.6(3)
C2 C3 C7" C8" -45.8(4)
N5 C8" C7" C6" 177.2(2)
C9" C8" C7" C6" 3.3(3)
N5 C8" C7" C3 0.3(4)
C9" C8" C7" C3 -173.5(2)
C6" C5" C4" C9" -1.0(4)
C6" C5" C4" N3 179.6(2)
N4 C9" C4" C5" -177.9(3)
C8" C9" C4" C5" 1.7(4)
N4 C9" C4" N3 1.5(4)
C8" C9" C4" N3 -178.9(2)
C1' C2' C3' C4' 0.3(4)
C2' C1' C6' C5' 0.3(4)
C2 C1' C6' C5' -177.0(2)
C5" C4" N3 O4 -7.9(4)
C9" C4" N3 O4 172.7(2)
C5" C4" N3 O5 172.3(2)
C9" C4" N3 O5 -7.0(3)
N1 C3 C2 C1 0.2(3)
C7" C3 C2 C1 178.9(2)
N1 C3 C2 C1' 171.1(2)
C7" C3 C2 C1' -10.3(4)
C2' C1' C2 C1 -42.5(4)
C6' C1' C2 C1 134.9(3)
C2' C1' C2 C3 148.1(3)
C6' C1' C2 C3 -34.6(4)
N1 C5 C6 C7 -0.8(4)
C8 C7 C6 C5 4.2(4)
C2' C3' C4' C5' 0.4(4)
C2' C3' C4' Br1 -178.59(18)
C3 C2 C1 C9 -1.2(3)
C1' C2 C1 C9 -172.3(2)
C8 C9 C1 C2 -177.4(3)
N1 C9 C1 C2 1.7(3)
C6 C7 C8 C9 -2.5(4)
N1 C9 C8 C7 -2.3(4)
C1 C9 C8 C7 176.7(3)
C3' C4' C5' C6' -0.7(4)
Br1 C4' C5' C6' 178.28(19)
C1' C6' C5' C4' 0.3(4)

loop_
_cod_related_entry_id
_cod_related_entry_database
_cod_related_entry_code
1 ChemSpider 21149926
